data_1501798
loop_
_publ_author_name
'He, Li'
'Zhang, Yuan-Hu'
'Guan, Huan-Yu'
'Zhang, Jian-Xin'
'Sun, Qian-Yun'
'Hao, Xiao-Jiang'

_publ_section_title
;
 Cepharatines A-D, hasubanan-type alkaloids from Stephania cepharantha.
;
_journal_issue 2
_journal_name_full 'Journal of natural products'
_journal_page_first 181
_journal_page_last 184
_journal_paper_doi 10.1021/np1005696
_journal_volume 74
_journal_year 2011
_chemical_absolute_configuration ad
_chemical_formula_moiety 'C18 H19 N O4,C H4 O'
_chemical_formula_sum 'C19 H23 N O5'
_chemical_formula_weight 345
_chemical_name_systematic
; 
 ? 
;
_space_group_IT_number 4
_symmetry_cell_setting monoclinic
_symmetry_space_group_name_Hall 'P 2yb'
_symmetry_space_group_name_H-M 'P 1 21 1'
_atom_sites_solution_hydrogens geom
_atom_sites_solution_primary direct
_atom_sites_solution_secondary difmap
_audit_creation_method SHELXL-97
_cell_angle_alpha 90.00
_cell_angle_beta 90.46(3)
_cell_angle_gamma 90.00
_cell_formula_units_Z 4
_cell_length_a 11.916(2)
_cell_length_b 6.6730(13)
_cell_length_c 21.319(4)
_cell_measurement_temperature 293(2)
_cell_volume 1695.1(5)
_computing_cell_refinement 'SCALE(Otwinowski & Minor,1996)'
_computing_data_collection 'DENZO(Otwinowski & Minor,1996)'
_computing_data_reduction 'SCALE(Otwinowski & Minor,1996)'
_computing_molecular_graphics 'ORTEPII(Johnson,1976) and PLUTON(Spek,1990)'
_computing_publication_material 'SHELXL97(Sheldrick, 1997)'
_computing_structure_refinement 'SHELXL-97 (Sheldrick, 1997)'
_computing_structure_solution 'SHELXS-97 (Sheldrick, 1990)'
_diffrn_ambient_temperature 296(2)
_diffrn_detector_area_resol_mean 0
_diffrn_measured_fraction_theta_full 0.966
_diffrn_measured_fraction_theta_max 0.966
_diffrn_measurement_device_type 'MAC DIP 2030K'
_diffrn_measurement_method \w
_diffrn_radiation_monochromator graphite
_diffrn_radiation_source 'fine-focus sealed tube'
_diffrn_radiation_type CuK\a
_diffrn_radiation_wavelength 1.54178
_diffrn_reflns_av_R_equivalents 0.0424
_diffrn_reflns_av_sigmaI/netI 0.0407
_diffrn_reflns_limit_h_max 13
_diffrn_reflns_limit_h_min -14
_diffrn_reflns_limit_k_max 8
_diffrn_reflns_limit_k_min -7
_diffrn_reflns_limit_l_max 22
_diffrn_reflns_limit_l_min -26
_diffrn_reflns_number 16494
_diffrn_reflns_theta_full 72.45
_diffrn_reflns_theta_max 72.45
_diffrn_reflns_theta_min 2.07
_diffrn_standards_decay_% 0
_diffrn_standards_interval_count 0
_diffrn_standards_interval_time 0
_diffrn_standards_number 0
_exptl_absorpt_coefficient_mu 0.806
_exptl_absorpt_correction_T_max 0.923
_exptl_absorpt_correction_T_min 0.713
_exptl_absorpt_correction_type multi-scan
_exptl_crystal_colour yellow
_exptl_crystal_density_diffrn 1.353
_exptl_crystal_density_method 'not measured'
_exptl_crystal_description plate
_exptl_crystal_F_000 736
_exptl_crystal_size_max 0.42
_exptl_crystal_size_mid 0.22
_exptl_crystal_size_min 0.10
_refine_diff_density_max 0.446
_refine_diff_density_min -0.395
_refine_diff_density_rms 0.049
_refine_ls_abs_structure_details 'Flack H D (1983), Acta Cryst. A39, 876-881'
_refine_ls_abs_structure_Flack 0.1(2)
_refine_ls_extinction_method none
_refine_ls_goodness_of_fit_ref 1.037
_refine_ls_hydrogen_treatment constr
_refine_ls_matrix_type full
_refine_ls_number_parameters 455
_refine_ls_number_reflns 5940
_refine_ls_number_restraints 3
_refine_ls_restrained_S_all 1.048
_refine_ls_R_factor_all 0.0609
_refine_ls_R_factor_gt 0.0551
_refine_ls_shift/su_max 0.081
_refine_ls_shift/su_mean 0.002
_refine_ls_structure_factor_coef Fsqd
_refine_ls_weighting_details 'calc w=1/[\s^2^(Fo^2^)+(0.1229P)^2^+0.0000P] where P=(Fo^2^+2Fc^2^)/3'
_refine_ls_weighting_scheme calc
_refine_ls_wR_factor_gt 0.1610
_refine_ls_wR_factor_ref 0.1684
_reflns_number_gt 4928
_reflns_number_total 5940
_reflns_threshold_expression >2sigma(I)
_cod_data_source_file np1005696_si_002.cif
_cod_data_source_block a
_cod_depositor_comments
;
The following automatic conversions were performed:

'_exptl_absorpt_correction_type' value 'Multi-scan' changed to
'multi-scan' according to
/home/saulius/struct/CIF-dictionaries/cif_core.dic dictionary named
'cif_core.dic' version 2.4.1 from 2010-06-29.

Automatic conversion script
Id: cif_fix_values 1715 2011-07-08 13:25:40Z adriana 
;
_cod_original_cell_volume 1695.1(6)
_cod_original_sg_symbol_Hall 'P 2yb '
_cod_original_sg_symbol_H-M 'P 21 '
_cod_database_code 1501798

loop_
_symmetry_equiv_pos_as_xyz
'x, y, z'
'-x, y+1/2, -z'

loop_
_atom_site_label
_atom_site_type_symbol
_atom_site_fract_x
_atom_site_fract_y
_atom_site_fract_z
_atom_site_U_iso_or_equiv
_atom_site_adp_type
_atom_site_occupancy
_atom_site_symmetry_multiplicity
_atom_site_calc_flag
_atom_site_refinement_flags
N1B N 0.11692(19) 0.2949(4) 0.46427(10) 0.0500(6) Uani 1 1 d .
N1A N 0.62381(17) 0.7537(4) 0.97202(10) 0.0474(5) Uani 1 1 d .
O1B O 0.05828(15) 0.2602(4) 0.65990(8) 0.0578(5) Uani 1 1 d .
H1BA H 0.0132 0.3131 0.6836 0.087 Uiso 1 1 calc R
O1A O 0.31247(16) 0.7684(4) 0.87615(8) 0.0589(5) Uani 1 1 d .
H1AA H 0.2458 0.7424 0.8808 0.088 Uiso 1 1 calc R
O1W O 0.1337(2) 0.7058(8) 0.94324(12) 0.1135(15) Uani 1 1 d D
H1W H 0.1559 0.6461 0.9746 0.170 Uiso 1 1 calc R
O2A O 0.14365(17) 0.7591(4) 0.79651(10) 0.0609(5) Uani 1 1 d .
O2B O 0.06859(19) 0.2630(4) 0.78318(8) 0.0604(5) Uani 1 1 d .
O2W O 0.8580(3) 0.3575(13) 0.69597(14) 0.181(3) Uani 1 1 d D
H2W H 0.8278 0.4201 0.6674 0.271 Uiso 1 1 calc R
O3A O 0.80635(17) 1.0902(4) 0.93773(10) 0.0638(6) Uani 1 1 d .
O3B O 0.27711(18) -0.0330(4) 0.40288(10) 0.0676(6) Uani 1 1 d .
C1W C 0.0226(3) 0.7472(10) 0.9490(2) 0.0965(14) Uani 1 1 d D
H1W1 H 0.0101 0.8163 0.9878 0.145 Uiso 1 1 calc R
H1W2 H -0.0194 0.6243 0.9486 0.145 Uiso 1 1 calc R
H1W3 H -0.0015 0.8301 0.9146 0.145 Uiso 1 1 calc R
O4A O 0.60236(16) 1.1031(4) 0.98910(9) 0.0546(5) Uani 1 1 d .
H4AA H 0.5430 1.0818 1.0072 0.082 Uiso 1 1 calc R
O4B O 0.07747(16) -0.0517(4) 0.46068(9) 0.0575(5) Uani 1 1 d .
H4BA H 0.0154 -0.0304 0.4756 0.086 Uiso 1 1 calc R
C2W C 0.7927(5) 0.3458(11) 0.7412(3) 0.0587(16) Uani 0.50 1 d PD
H2W1 H 0.8133 0.4436 0.7722 0.088 Uiso 0.50 1 calc PR
H2W2 H 0.7972 0.2141 0.7592 0.088 Uiso 0.50 1 calc PR
H2W3 H 0.7174 0.3707 0.7269 0.088 Uiso 0.50 1 calc PR
C1B C 0.1695(2) 0.2643(4) 0.75372(11) 0.0488(6) Uani 1 1 d .
C1A C 0.2476(2) 0.7646(4) 0.77003(12) 0.0485(6) Uani 1 1 d .
C2A C 0.2699(3) 0.7584(5) 0.70664(13) 0.0576(7) Uani 1 1 d .
H2AA H 0.2117 0.7514 0.6774 0.069 Uiso 1 1 calc R
C2B C 0.2727(3) 0.2710(5) 0.78300(13) 0.0582(7) Uani 1 1 d .
H2BA H 0.2781 0.2750 0.8265 0.070 Uiso 1 1 calc R
C3B C 0.3687(3) 0.2717(5) 0.74660(14) 0.0568(7) Uani 1 1 d .
H3BA H 0.4385 0.2825 0.7661 0.068 Uiso 1 1 calc R
C3A C 0.3801(3) 0.7628(5) 0.68744(12) 0.0591(7) Uani 1 1 d .
H3AA H 0.3957 0.7550 0.6448 0.071 Uiso 1 1 calc R
C4B C 0.3630(2) 0.2566(4) 0.68173(13) 0.0495(6) Uani 1 1 d .
C4A C 0.4681(3) 0.7783(5) 0.72991(11) 0.0516(6) Uani 1 1 d .
C5B C 0.4633(2) 0.2560(5) 0.64584(16) 0.0596(7) Uani 1 1 d .
H5BA H 0.5309 0.2830 0.6662 0.072 Uiso 1 1 calc R
C5A C 0.5811(3) 0.7860(6) 0.70774(13) 0.0686(9) Uani 1 1 d .
H5AA H 0.5943 0.7636 0.6654 0.082 Uiso 1 1 calc R
C6B C 0.4651(2) 0.2185(5) 0.58427(16) 0.0569(7) Uani 1 1 d .
H6BA H 0.5333 0.2171 0.5634 0.068 Uiso 1 1 calc R
C6A C 0.6690(3) 0.8242(6) 0.74580(15) 0.0708(10) Uani 1 1 d .
H6AA H 0.7410 0.8270 0.7293 0.085 Uiso 1 1 calc R
C7B C 0.3621(2) 0.1799(4) 0.54966(14) 0.0482(6) Uani 1 1 d .
C7A C 0.6537(3) 0.8611(5) 0.81171(13) 0.0515(6) Uani 1 1 d .
C8A C 0.7381(2) 0.9435(5) 0.84576(13) 0.0553(7) Uani 1 1 d .
H8AA H 0.8070 0.9616 0.8263 0.066 Uiso 1 1 calc R
C8B C 0.3654(2) 0.0999(5) 0.49110(14) 0.0538(7) Uani 1 1 d .
H8BA H 0.4355 0.0804 0.4732 0.065 Uiso 1 1 calc R
C9B C 0.2690(2) 0.0436(5) 0.45510(13) 0.0485(6) Uani 1 1 d .
C9A C 0.7280(2) 1.0054(5) 0.91074(13) 0.0485(6) Uani 1 1 d .
C10A C 0.6181(2) 0.9574(4) 0.94246(11) 0.0418(5) Uani 1 1 d .
C10B C 0.1541(2) 0.0904(5) 0.48382(11) 0.0449(6) Uani 1 1 d .
C11A C 0.5229(2) 0.9574(4) 0.89496(11) 0.0410(5) Uani 1 1 d .
H11A H 0.5153 1.0902 0.8770 0.049 Uiso 1 1 calc R
H11B H 0.4533 0.9247 0.9159 0.049 Uiso 1 1 calc R
C11B C 0.1622(2) 0.0849(4) 0.55456(11) 0.0407(5) Uani 1 1 d .
H11C H 0.1822 -0.0493 0.5680 0.049 Uiso 1 1 calc R
H11D H 0.0897 0.1174 0.5722 0.049 Uiso 1 1 calc R
C12B C 0.1953(3) 0.4510(5) 0.48448(14) 0.0560(7) Uani 1 1 d .
H12A H 0.1652 0.5810 0.4729 0.067 Uiso 1 1 calc R
H12B H 0.2659 0.4334 0.4628 0.067 Uiso 1 1 calc R
C12A C 0.6457(2) 0.5949(5) 0.92607(14) 0.0542(7) Uani 1 1 d .
H12C H 0.6446 0.4659 0.9470 0.065 Uiso 1 1 calc R
H12D H 0.7199 0.6138 0.9086 0.065 Uiso 1 1 calc R
C13B C 0.2168(2) 0.4465(4) 0.55492(13) 0.0477(6) Uani 1 1 d .
H13A H 0.1494 0.4896 0.5763 0.057 Uiso 1 1 calc R
H13B H 0.2761 0.5409 0.5652 0.057 Uiso 1 1 calc R
C13A C 0.5592(2) 0.5952(4) 0.87340(13) 0.0481(6) Uani 1 1 d .
H13C H 0.4877 0.5515 0.8899 0.058 Uiso 1 1 calc R
H13D H 0.5818 0.4995 0.8417 0.058 Uiso 1 1 calc R
C14A C 0.5439(2) 0.8045(4) 0.84217(11) 0.0419(5) Uani 1 1 d .
C14B C 0.2508(2) 0.2349(4) 0.57930(12) 0.0412(5) Uani 1 1 d .
C15B C 0.2569(2) 0.2450(4) 0.65093(12) 0.0428(5) Uani 1 1 d .
C15A C 0.4467(2) 0.7902(4) 0.79485(11) 0.0432(5) Uani 1 1 d .
C16B C 0.1617(2) 0.2570(4) 0.68777(11) 0.0443(5) Uani 1 1 d .
C16A C 0.3362(2) 0.7744(4) 0.81416(11) 0.0437(5) Uani 1 1 d .
C17A C 0.7064(2) 0.7443(6) 1.02328(14) 0.0624(8) Uani 1 1 d .
H17A H 0.7072 0.6118 1.0408 0.094 Uiso 1 1 calc R
H17B H 0.6866 0.8391 1.0552 0.094 Uiso 1 1 calc R
H17C H 0.7794 0.7760 1.0074 0.094 Uiso 1 1 calc R
C17B C 0.0948(3) 0.3082(7) 0.39667(13) 0.0705(10) Uani 1 1 d .
H17D H 0.0711 0.4417 0.3863 0.106 Uiso 1 1 calc R
H17E H 0.0367 0.2150 0.3853 0.106 Uiso 1 1 calc R
H17F H 0.1620 0.2766 0.3742 0.106 Uiso 1 1 calc R
C18A C 0.0490(3) 0.7578(6) 0.75577(18) 0.0705(9) Uani 1 1 d .
H18A H -0.0183 0.7540 0.7801 0.106 Uiso 1 1 calc R
H18B H 0.0521 0.6417 0.7292 0.106 Uiso 1 1 calc R
H18C H 0.0494 0.8766 0.7304 0.106 Uiso 1 1 calc R
C18B C 0.0686(4) 0.2578(8) 0.85001(13) 0.0800(10) Uani 1 1 d .
H18D H -0.0073 0.2582 0.8647 0.120 Uiso 1 1 calc R
H18E H 0.1074 0.3734 0.8661 0.120 Uiso 1 1 calc R
H18F H 0.1059 0.1385 0.8643 0.120 Uiso 1 1 calc R

loop_
_atom_site_aniso_label
_atom_site_aniso_U_11
_atom_site_aniso_U_22
_atom_site_aniso_U_33
_atom_site_aniso_U_23
_atom_site_aniso_U_13
_atom_site_aniso_U_12
N1B 0.0485(11) 0.0646(16) 0.0370(10) 0.0077(10) 0.0037(8) 0.0152(11)
N1A 0.0406(10) 0.0575(13) 0.0441(10) 0.0086(11) -0.0038(8) -0.0041(10)
O1B 0.0464(10) 0.0837(15) 0.0432(8) -0.0091(11) -0.0025(7) 0.0046(11)
O1A 0.0458(9) 0.0911(16) 0.0399(8) -0.0008(11) -0.0017(7) -0.0099(11)
O1W 0.0538(13) 0.223(5) 0.0633(14) 0.032(2) 0.0089(11) 0.019(2)
O2A 0.0538(11) 0.0670(13) 0.0615(11) -0.0031(12) -0.0195(9) -0.0011(11)
O2B 0.0806(14) 0.0617(12) 0.0390(8) -0.0052(9) -0.0012(9) -0.0029(12)
O2W 0.0747(18) 0.403(11) 0.0644(16) 0.020(3) 0.0050(14) 0.081(4)
O3A 0.0502(11) 0.0834(15) 0.0578(11) -0.0035(11) 0.0024(9) -0.0204(11)
O3B 0.0533(12) 0.0960(18) 0.0537(11) -0.0172(12) 0.0050(9) 0.0124(12)
C1W 0.068(2) 0.113(4) 0.108(3) 0.018(3) 0.013(2) 0.025(3)
O4A 0.0506(10) 0.0686(13) 0.0445(9) -0.0156(10) 0.0000(8) -0.0042(10)
O4B 0.0474(10) 0.0808(15) 0.0443(9) -0.0134(10) -0.0006(8) -0.0118(10)
C2W 0.042(3) 0.082(4) 0.052(3) 0.031(3) 0.017(2) 0.006(3)
C1B 0.0680(16) 0.0351(12) 0.0432(12) 0.0002(11) -0.0112(12) -0.0003(13)
C1A 0.0599(15) 0.0361(12) 0.0494(13) -0.0005(12) -0.0124(12) -0.0008(12)
C2A 0.083(2) 0.0440(14) 0.0454(13) 0.0031(13) -0.0219(13) -0.0036(15)
C2B 0.081(2) 0.0444(14) 0.0490(13) -0.0019(14) -0.0207(14) -0.0010(15)
C3B 0.0688(17) 0.0398(13) 0.0613(15) 0.0018(14) -0.0308(14) -0.0046(13)
C3A 0.092(2) 0.0469(15) 0.0386(11) -0.0058(13) -0.0071(13) -0.0065(16)
C4B 0.0535(14) 0.0343(12) 0.0605(14) -0.0006(12) -0.0186(12) -0.0014(12)
C4A 0.0734(17) 0.0421(14) 0.0394(11) -0.0025(12) 0.0010(11) -0.0031(14)
C5B 0.0492(15) 0.0496(15) 0.0797(19) 0.0030(16) -0.0199(14) -0.0083(13)
C5A 0.088(2) 0.077(2) 0.0417(13) -0.0134(15) 0.0127(14) -0.0017(19)
C6B 0.0397(13) 0.0513(17) 0.0797(19) 0.0034(14) -0.0061(13) -0.0067(11)
C6A 0.072(2) 0.092(3) 0.0485(15) -0.0131(16) 0.0205(15) -0.0095(18)
C7B 0.0399(12) 0.0429(13) 0.0616(15) 0.0023(12) -0.0027(12) 0.0014(10)
C7A 0.0590(16) 0.0500(15) 0.0457(14) -0.0045(12) 0.0105(12) 0.0006(12)
C8A 0.0500(15) 0.0673(18) 0.0489(14) 0.0004(14) 0.0119(12) -0.0076(14)
C8B 0.0384(13) 0.0592(16) 0.0639(16) -0.0020(14) 0.0064(12) 0.0080(12)
C9B 0.0452(13) 0.0531(15) 0.0472(13) -0.0026(11) 0.0036(11) 0.0051(11)
C9A 0.0455(14) 0.0513(15) 0.0488(13) 0.0031(12) 0.0021(11) -0.0039(11)
C10A 0.0390(12) 0.0486(14) 0.0378(11) -0.0018(11) 0.0008(10) 0.0004(11)
C10B 0.0408(13) 0.0558(15) 0.0381(12) -0.0012(11) 0.0018(10) 0.0027(11)
C11A 0.0449(13) 0.0418(12) 0.0364(11) -0.0020(10) -0.0004(10) 0.0030(10)
C11B 0.0409(12) 0.0431(12) 0.0381(11) 0.0008(10) -0.0011(10) -0.0033(10)
C12B 0.0621(17) 0.0507(15) 0.0553(15) 0.0144(13) 0.0109(13) 0.0132(14)
C12A 0.0504(15) 0.0483(15) 0.0639(16) 0.0128(14) 0.0031(13) 0.0065(12)
C13B 0.0513(14) 0.0385(13) 0.0532(14) 0.0043(11) -0.0001(11) 0.0021(11)
C13A 0.0513(14) 0.0403(13) 0.0525(14) -0.0004(12) 0.0015(12) 0.0023(11)
C14A 0.0486(13) 0.0397(14) 0.0374(10) -0.0011(10) 0.0014(10) 0.0032(10)
C14B 0.0385(11) 0.0371(13) 0.0479(12) 0.0028(10) -0.0042(10) -0.0001(10)
C15B 0.0487(13) 0.0313(11) 0.0482(12) -0.0007(11) -0.0117(10) -0.0009(10)
C15A 0.0568(14) 0.0359(12) 0.0369(11) -0.0010(10) -0.0024(10) -0.0016(11)
C16B 0.0507(13) 0.0410(12) 0.0411(11) -0.0027(11) -0.0120(10) -0.0032(12)
C16A 0.0528(13) 0.0411(12) 0.0373(10) -0.0004(11) -0.0077(10) 0.0010(11)
C17A 0.0506(15) 0.082(2) 0.0543(14) 0.0198(17) -0.0116(13) -0.0072(16)
C17B 0.074(2) 0.097(3) 0.0398(13) 0.0103(16) 0.0042(13) 0.029(2)
C18A 0.0617(17) 0.0627(19) 0.087(2) -0.009(2) -0.0306(16) 0.0033(17)
C18B 0.117(3) 0.085(2) 0.0385(13) -0.0002(17) 0.0010(16) -0.008(3)

loop_
_atom_type_symbol
_atom_type_description
_atom_type_scat_dispersion_real
_atom_type_scat_dispersion_imag
_atom_type_scat_source
C C 0.0181 0.0091 'International Tables Vol C Tables 4.2.6.8 and 6.1.1.4'
H H 0.0000 0.0000 'International Tables Vol C Tables 4.2.6.8 and 6.1.1.4'
N N 0.0311 0.0180 'International Tables Vol C Tables 4.2.6.8 and 6.1.1.4'
O O 0.0492 0.0322 'International Tables Vol C Tables 4.2.6.8 and 6.1.1.4'

loop_
_geom_angle_atom_site_label_1
_geom_angle_atom_site_label_2
_geom_angle_atom_site_label_3
_geom_angle
C12B N1B C17B 110.9(3)
C12B N1B C10B 112.4(2)
C17B N1B C10B 112.4(2)
C17A N1A C12A 110.2(2)
C17A N1A C10A 112.3(2)
C12A N1A C10A 112.44(19)
C16B O1B H1BA 109.5
C16A O1A H1AA 109.5
C1W O1W H1W 109.5
C1A O2A C18A 117.8(2)
C1B O2B C18B 117.9(2)
C2W O2W H2W 109.5
O1W C1W H1W1 109.5
O1W C1W H1W2 109.5
H1W1 C1W H1W2 109.5
O1W C1W H1W3 109.5
H1W1 C1W H1W3 109.5
H1W2 C1W H1W3 109.5
C10A O4A H4AA 109.5
C10B O4B H4BA 109.5
O2W C2W H2W1 109.5
O2W C2W H2W2 109.5
H2W1 C2W H2W2 109.5
O2W C2W H2W3 109.5
H2W1 C2W H2W3 109.5
H2W2 C2W H2W3 109.5
O2B C1B C2B 125.5(2)
O2B C1B C16B 114.1(2)
C2B C1B C16B 120.3(3)
O2A C1A C2A 125.9(2)
O2A C1A C16A 113.7(2)
C2A C1A C16A 120.4(3)
C3A C2A C1A 118.8(2)
C3A C2A H2AA 120.6
C1A C2A H2AA 120.6
C1B C2B C3B 119.0(2)
C1B C2B H2BA 120.5
C3B C2B H2BA 120.5
C2B C3B C4B 121.6(2)
C2B C3B H3BA 119.2
C4B C3B H3BA 119.2
C2A C3A C4A 121.7(2)
C2A C3A H3AA 119.1
C4A C3A H3AA 119.1
C3B C4B C15B 120.0(3)
C3B C4B C5B 120.1(2)
C15B C4B C5B 119.9(2)
C3A C4A C15A 120.2(3)
C3A C4A C5A 119.8(2)
C15A C4A C5A 120.0(3)
C6B C5B C4B 123.3(2)
C6B C5B H5BA 118.4
C4B C5B H5BA 118.4
C6A C5A C4A 122.5(3)
C6A C5A H5AA 118.7
C4A C5A H5AA 118.7
C5B C6B C7B 120.9(3)
C5B C6B H6BA 119.6
C7B C6B H6BA 119.6
C5A C6A C7A 121.2(3)
C5A C6A H6AA 119.4
C7A C6A H6AA 119.4
C8B C7B C6B 120.5(3)
C8B C7B C14B 120.6(2)
C6B C7B C14B 118.9(3)
C8A C7A C6A 119.6(3)
C8A C7A C14A 120.8(2)
C6A C7A C14A 119.5(3)
C7A C8A C9A 124.1(3)
C7A C8A H8AA 117.9
C9A C8A H8AA 117.9
C7B C8B C9B 124.6(2)
C7B C8B H8BA 117.7
C9B C8B H8BA 117.7
O3B C9B C8B 121.8(3)
O3B C9B C10B 121.5(2)
C8B C9B C10B 116.6(2)
O3A C9A C8A 120.6(2)
O3A C9A C10A 123.0(2)
C8A C9A C10A 116.4(2)
O4A C10A N1A 109.6(2)
O4A C10A C9A 106.9(2)
N1A C10A C9A 110.1(2)
O4A C10A C11A 111.7(2)
N1A C10A C11A 108.2(2)
C9A C10A C11A 110.3(2)
O4B C10B N1B 109.2(2)
O4B C10B C11B 111.8(2)
N1B C10B C11B 108.5(2)
O4B C10B C9B 107.6(2)
N1B C10B C9B 109.7(2)
C11B C10B C9B 110.0(2)
C10A C11A C14A 111.3(2)
C10A C11A H11A 109.4
C14A C11A H11A 109.4
C10A C11A H11B 109.4
C14A C11A H11B 109.4
H11A C11A H11B 108.0
C10B C11B C14B 111.3(2)
C10B C11B H11C 109.4
C14B C11B H11C 109.4
C10B C11B H11D 109.4
C14B C11B H11D 109.4
H11C C11B H11D 108.0
N1B C12B C13B 112.3(2)
N1B C12B H12A 109.1
C13B C12B H12A 109.1
N1B C12B H12B 109.1
C13B C12B H12B 109.1
H12A C12B H12B 107.9
N1A C12A C13A 111.7(2)
N1A C12A H12C 109.3
C13A C12A H12C 109.3
N1A C12A H12D 109.3
C13A C12A H12D 109.3
H12C C12A H12D 107.9
C12B C13B C14B 112.9(2)
C12B C13B H13A 109.0
C14B C13B H13A 109.0
C12B C13B H13B 109.0
C14B C13B H13B 109.0
H13A C13B H13B 107.8
C12A C13A C14A 113.2(2)
C12A C13A H13C 108.9
C14A C13A H13C 108.9
C12A C13A H13D 108.9
C14A C13A H13D 108.9
H13C C13A H13D 107.8
C7A C14A C15A 112.6(2)
C7A C14A C11A 107.1(2)
C15A C14A C11A 113.3(2)
C7A C14A C13A 108.0(2)
C15A C14A C13A 108.1(2)
C11A C14A C13A 107.5(2)
C7B C14B C15B 113.1(2)
C7B C14B C11B 107.4(2)
C15B C14B C11B 113.3(2)
C7B C14B C13B 107.8(2)
C15B C14B C13B 107.7(2)
C11B C14B C13B 107.3(2)
C16B C15B C4B 117.6(2)
C16B C15B C14B 122.4(2)
C4B C15B C14B 119.9(2)
C16A C15A C4A 117.8(2)
C16A C15A C14A 121.6(2)
C4A C15A C14A 120.5(2)
O1B C16B C15B 119.6(2)
O1B C16B C1B 119.1(2)
C15B C16B C1B 121.3(2)
O1A C16A C15A 119.9(2)
O1A C16A C1A 119.3(2)
C15A C16A C1A 120.9(2)
N1A C17A H17A 109.5
N1A C17A H17B 109.5
H17A C17A H17B 109.5
N1A C17A H17C 109.5
H17A C17A H17C 109.5
H17B C17A H17C 109.5
N1B C17B H17D 109.5
N1B C17B H17E 109.5
H17D C17B H17E 109.5
N1B C17B H17F 109.5
H17D C17B H17F 109.5
H17E C17B H17F 109.5
O2A C18A H18A 109.5
O2A C18A H18B 109.5
H18A C18A H18B 109.5
O2A C18A H18C 109.5
H18A C18A H18C 109.5
H18B C18A H18C 109.5
O2B C18B H18D 109.5
O2B C18B H18E 109.5
H18D C18B H18E 109.5
O2B C18B H18F 109.5
H18D C18B H18F 109.5
H18E C18B H18F 109.5

loop_
_geom_bond_atom_site_label_1
_geom_bond_atom_site_label_2
_geom_bond_distance
N1B C12B 1.462(4)
N1B C17B 1.466(3)
N1B C10B 1.493(4)
N1A C17A 1.466(3)
N1A C12A 1.468(4)
N1A C10A 1.499(4)
O1B C16B 1.364(3)
O1B H1BA 0.8200
O1A C16A 1.354(3)
O1A H1AA 0.8200
O1W C1W 1.359(4)
O1W H1W 0.8200
O2A C1A 1.366(4)
O2A C18A 1.418(3)
O2B C1B 1.361(4)
O2B C18B 1.425(3)
O2W C2W 1.246(6)
O2W H2W 0.8200
O3A C9A 1.231(4)
O3B C9B 1.229(3)
C1W H1W1 0.9600
C1W H1W2 0.9600
C1W H1W3 0.9600
O4A C10A 1.405(3)
O4A H4AA 0.8200
O4B C10B 1.403(4)
O4B H4BA 0.8200
C2W H2W1 0.9600
C2W H2W2 0.9600
C2W H2W3 0.9600
C1B C2B 1.376(4)
C1B C16B 1.409(3)
C1A C2A 1.380(4)
C1A C16A 1.410(4)
C2A C3A 1.379(5)
C2A H2AA 0.9300
C2B C3B 1.387(5)
C2B H2BA 0.9300
C3B C4B 1.388(4)
C3B H3BA 0.9300
C3A C4A 1.384(4)
C3A H3AA 0.9300
C4B C15B 1.422(4)
C4B C5B 1.424(4)
C4A C15A 1.412(3)
C4A C5A 1.432(5)
C5B C6B 1.337(5)
C5B H5BA 0.9300
C5A C6A 1.344(5)
C5A H5AA 0.9300
C6B C7B 1.450(4)
C6B H6BA 0.9300
C6A C7A 1.439(4)
C6A H6AA 0.9300
C7B C8B 1.359(4)
C7B C14B 1.518(4)
C7A C8A 1.352(4)
C7A C14A 1.513(4)
C8A C9A 1.451(4)
C8A H8AA 0.9300
C8B C9B 1.427(4)
C8B H8BA 0.9300
C9B C10B 1.537(4)
C9A C10A 1.513(4)
C10A C11A 1.515(3)
C10B C11B 1.511(3)
C11A C14A 1.541(3)
C11A H11A 0.9700
C11A H11B 0.9700
C11B C14B 1.545(3)
C11B H11C 0.9700
C11B H11D 0.9700
C12B C13B 1.522(4)
C12B H12A 0.9700
C12B H12B 0.9700
C12A C13A 1.518(4)
C12A H12C 0.9700
C12A H12D 0.9700
C13B C14B 1.557(4)
C13B H13A 0.9700
C13B H13B 0.9700
C13A C14A 1.558(4)
C13A H13C 0.9700
C13A H13D 0.9700
C14A C15A 1.533(4)
C14B C15B 1.530(3)
C15B C16B 1.387(4)
C15A C16A 1.387(4)
C17A H17A 0.9600
C17A H17B 0.9600
C17A H17C 0.9600
C17B H17D 0.9600
C17B H17E 0.9600
C17B H17F 0.9600
C18A H18A 0.9600
C18A H18B 0.9600
C18A H18C 0.9600
C18B H18D 0.9600
C18B H18E 0.9600
C18B H18F 0.9600
